data_7055091
loop_
_publ_author_name
'Biswal, Debanjana'
'Pramanik, Nikhil Ranjan'
'Chakrabarti, Syamal'
'Drew, Michael G. B.'
'Mitra, Payel'
'Acharya, Krishnendu'
'Biswas, Sujan'
'Mondal, Tapan Kumar'

_publ_section_title
;
 Supramolecular frameworks of binuclear dioxomolybdenum(vi) complexes with
 ONS donor ligands using 4,4&#x2032;-azopyridine as a pillar: crystal
 structure, DFT calculations and biological study
;
_journal_issue 11
_journal_name_full 'New J. Chem.'
_journal_page_first 8681
_journal_paper_doi 10.1039/C5NJ01899D
_journal_volume 39
_journal_year 2015
_chemical_formula_sum 'C42 H34 Cl6 Mo2 N8 O6 S4'
_chemical_formula_weight 1279.59
_chemical_name_systematic
;
 ?
;
_space_group_IT_number 2
_symmetry_cell_setting triclinic
_symmetry_space_group_name_Hall '-P 1'
_symmetry_space_group_name_H-M 'P -1'
_atom_sites_solution_hydrogens geom
_atom_sites_solution_primary direct
_atom_sites_solution_secondary difmap
_audit_creation_method SHELXL-97
_audit_update_record
;
2015-08-24 deposited with the CCDC.
2015-08-26 downloaded from the CCDC.
;
_cell_angle_alpha 65.780(17)
_cell_angle_beta 73.533(17)
_cell_angle_gamma 65.932(17)
_cell_formula_units_Z 1
_cell_length_a 10.827(18)
_cell_length_b 11.070(18)
_cell_length_c 12.58(2)
_cell_measurement_reflns_used 7866
_cell_measurement_temperature 296(2)
_cell_measurement_theta_max 25.00
_cell_measurement_theta_min 1.79
_cell_volume 1243(4)
_computing_cell_refinement 'Bruker SAINT'
_computing_data_collection 'Bruker APEX2'
_computing_data_reduction 'Bruker SAINT'
_computing_molecular_graphics 'Bruker SHELXTL'
_computing_publication_material 'Bruker SHELXTL'
_computing_structure_refinement 'SHELXL-97 (Sheldrick, 1997)'
_computing_structure_solution 'SHELXS-97 (Sheldrick, 2008)'
_diffrn_ambient_temperature 296(2)
_diffrn_measured_fraction_theta_full 0.964
_diffrn_measured_fraction_theta_max 0.964
_diffrn_measurement_device_type 'Bruker APEX-II CCD'
_diffrn_measurement_method '\f and \w scans'
_diffrn_radiation_monochromator graphite
_diffrn_radiation_source 'fine-focus sealed tube'
_diffrn_radiation_type MoK\a
_diffrn_radiation_wavelength 0.71073
_diffrn_reflns_av_R_equivalents 0.1828
_diffrn_reflns_av_sigmaI/netI 0.1805
_diffrn_reflns_limit_h_max 12
_diffrn_reflns_limit_h_min -11
_diffrn_reflns_limit_k_max 13
_diffrn_reflns_limit_k_min -12
_diffrn_reflns_limit_l_max 14
_diffrn_reflns_limit_l_min -14
_diffrn_reflns_number 7866
_diffrn_reflns_theta_full 25.00
_diffrn_reflns_theta_max 25.00
_diffrn_reflns_theta_min 1.79
_diffrn_standards_decay_% n/a
_diffrn_standards_interval_count n/a
_diffrn_standards_interval_time n/a
_diffrn_standards_number 7902
_exptl_absorpt_coefficient_mu 1.050
_exptl_absorpt_correction_T_max 0.805
_exptl_absorpt_correction_T_min 0.757
_exptl_absorpt_correction_type multi-scan
_exptl_absorpt_process_details 'SADABS(Sheldrick, 2008)'
_exptl_crystal_colour orange
_exptl_crystal_density_diffrn 1.709
_exptl_crystal_density_method 'not measured'
_exptl_crystal_description rectangular
_exptl_crystal_F_000 640
_exptl_crystal_size_max 0.18
_exptl_crystal_size_mid 0.16
_exptl_crystal_size_min 0.14
_refine_diff_density_max 1.204
_refine_diff_density_min -1.733
_refine_diff_density_rms 0.145
_refine_ls_extinction_coef 0.012(3)
_refine_ls_extinction_expression Fc^*^=kFc[1+0.001xFc^2^\l^3^/sin(2\q)]^-1/4^
_refine_ls_extinction_method SHELXL
_refine_ls_goodness_of_fit_ref 0.943
_refine_ls_hydrogen_treatment constr
_refine_ls_matrix_type full
_refine_ls_number_parameters 335
_refine_ls_number_reflns 4217
_refine_ls_number_restraints 21
_refine_ls_restrained_S_all 0.950
_refine_ls_R_factor_all 0.1394
_refine_ls_R_factor_gt 0.0838
_refine_ls_shift/su_max 0.000
_refine_ls_shift/su_mean 0.000
_refine_ls_structure_factor_coef Fsqd
_refine_ls_weighting_details 'calc w=1/[\s^2^(Fo^2^)+(0.1283P)^2^+0.0000P] where P=(Fo^2^+2Fc^2^)/3'
_refine_ls_weighting_scheme calc
_refine_ls_wR_factor_gt 0.2067
_refine_ls_wR_factor_ref 0.2420
_reflns_number_gt 2429
_reflns_number_total 4379
_reflns_threshold_expression >2sigma(I)
_cod_data_source_file c5nj01899d2.cif
_cod_data_source_block 1
_cod_depositor_comments
;
The following automatic conversions were performed:

'_exptl_absorpt_correction_type' value 'Multi-scan' changed to
'multi-scan' according to
/usr/data/users/saulius/crontab/automatic-downloads/rss-feeds/RSC/lib/dictionaries/cif_core.dic
dictionary named 'cif_core.dic' version 2.4.2 from 2011-04-26.

Automatic conversion script
Id: cif_fix_values 3271 2015-04-21 07:52:19Z andrius 

 Adding full bibliography for 7055090--7055092.cif.
;
_cod_original_sg_symbol_H-M P-1
_cod_database_code 7055091

loop_
_symmetry_equiv_pos_as_xyz
'x, y, z'
'-x, -y, -z'

loop_
_atom_site_label
_atom_site_type_symbol
_atom_site_fract_x
_atom_site_fract_y
_atom_site_fract_z
_atom_site_U_iso_or_equiv
_atom_site_adp_type
_atom_site_occupancy
_atom_site_symmetry_multiplicity
_atom_site_calc_flag
_atom_site_refinement_flags
_atom_site_disorder_assembly
_atom_site_disorder_group
Mo1 Mo 0.45021(8) 0.34965(9) 0.32695(7) 0.0469(4) Uani 1 1 d . . .
N1 N 0.6005(7) 0.4239(8) 0.3550(6) 0.0440(18) Uani 1 1 d . . .
N2 N 0.6337(8) 0.5423(8) 0.2754(6) 0.0502(19) Uani 1 1 d . . .
N3 N 0.6571(8) 0.2156(8) 0.2301(6) 0.0458(18) Uani 1 1 d . . .
N4 N 1.0077(8) -0.0004(9) 0.0479(6) 0.057(2) Uani 1 1 d . . .
O1 O 0.5265(7) 0.1870(7) 0.4553(5) 0.0545(17) Uani 1 1 d . . .
O2 O 0.3742(6) 0.2968(7) 0.2616(6) 0.0536(16) Uani 1 1 d . . .
O3 O 0.3227(7) 0.4434(7) 0.4028(6) 0.0635(19) Uani 1 1 d . . .
S1 S 0.4769(3) 0.5370(3) 0.1451(2) 0.0558(7) Uani 1 1 d . . .
S2 S 0.6010(3) 0.7469(3) 0.0697(2) 0.0647(8) Uani 1 1 d . . .
C1 C 0.5771(11) 0.1647(10) 0.5485(7) 0.052(3) Uani 1 1 d . . .
C2 C 0.5731(12) 0.0453(11) 0.6471(9) 0.065(3) Uani 1 1 d . . .
H2 H 0.5318 -0.0143 0.6480 0.079 Uiso 1 1 calc R . .
C3 C 0.6304(14) 0.0174(13) 0.7417(9) 0.084(4) Uani 1 1 d . . .
H3 H 0.6294 -0.0631 0.8064 0.100 Uiso 1 1 calc R . .
C4 C 0.6899(15) 0.1053(14) 0.7445(9) 0.084(4) Uani 1 1 d . . .
H4 H 0.7268 0.0853 0.8106 0.100 Uiso 1 1 calc R . .
C5 C 0.6933(12) 0.2172(11) 0.6522(8) 0.066(3) Uani 1 1 d . . .
H5 H 0.7355 0.2750 0.6532 0.079 Uiso 1 1 calc R . .
C6 C 0.6348(10) 0.2536(10) 0.5506(7) 0.051(2) Uani 1 1 d . . .
C7 C 0.6487(9) 0.3778(10) 0.4523(8) 0.047(2) Uani 1 1 d . . .
H7 H 0.6955 0.4274 0.4600 0.056 Uiso 1 1 calc R . .
C8 C 0.5796(10) 0.5943(10) 0.1803(8) 0.049(2) Uani 1 1 d . . .
C9 C 0.6993(12) 0.7971(12) 0.1296(11) 0.073(3) Uani 1 1 d . . .
H9A H 0.6839 0.8969 0.0907 0.088 Uiso 1 1 calc R . .
H9B H 0.6648 0.7818 0.2125 0.088 Uiso 1 1 calc R . .
C10 C 0.8511(13) 0.7200(12) 0.1176(10) 0.069(3) Uani 1 1 d . . .
C11 C 0.9214(13) 0.6856(13) 0.0203(12) 0.082(4) Uani 1 1 d . . .
H11 H 0.8750 0.7058 -0.0401 0.099 Uiso 1 1 calc R . .
C12 C 1.0609(15) 0.6211(16) 0.0103(14) 0.102(5) Uani 1 1 d . . .
H12 H 1.1077 0.5981 -0.0568 0.122 Uiso 1 1 calc R . .
C13 C 1.1282(17) 0.5918(17) 0.0935(18) 0.115(6) Uani 1 1 d . . .
H13 H 1.2222 0.5462 0.0859 0.137 Uiso 1 1 calc R . .
C14 C 1.062(2) 0.6276(18) 0.1920(16) 0.122(7) Uani 1 1 d . . .
H14 H 1.1103 0.6093 0.2505 0.146 Uiso 1 1 calc R . .
C15 C 0.9233(16) 0.6908(16) 0.2022(12) 0.095(4) Uani 1 1 d . . .
H15 H 0.8772 0.7145 0.2693 0.114 Uiso 1 1 calc R . .
C16 C 0.7776(10) 0.1494(12) 0.2670(8) 0.060(3) Uani 1 1 d . . .
H16 H 0.7854 0.1525 0.3375 0.071 Uiso 1 1 calc R . .
C17 C 0.8895(10) 0.0783(11) 0.2103(8) 0.061(3) Uani 1 1 d . . .
H17 H 0.9713 0.0344 0.2416 0.073 Uiso 1 1 calc R . .
C18 C 0.8837(9) 0.0699(10) 0.1064(7) 0.047(2) Uani 1 1 d . . .
C19 C 0.7598(10) 0.1339(10) 0.0663(8) 0.053(2) Uani 1 1 d . . .
H19 H 0.7509 0.1288 -0.0030 0.064 Uiso 1 1 calc R . .
C20 C 0.6498(10) 0.2049(11) 0.1279(8) 0.056(3) Uani 1 1 d . . .
H20 H 0.5664 0.2478 0.0992 0.067 Uiso 1 1 calc R . .
C21 C 0.087(2) 0.2979(19) 0.4155(17) 0.088(8) Uiso 0.526(7) 1 d PD A 1
H21 H 0.1477 0.3509 0.3633 0.105 Uiso 0.526(7) 1 calc PR A 1
Cl1 Cl 0.0254(17) 0.2568(15) 0.3278(13) 0.141(5) Uani 0.526(7) 1 d PD A 1
Cl2 Cl -0.0411(7) 0.4061(9) 0.4863(7) 0.113(3) Uani 0.526(7) 1 d PD A 1
Cl3 Cl 0.1823(8) 0.1547(9) 0.5163(7) 0.115(3) Uani 0.526(7) 1 d PD A 1
C22 C 0.094(3) 0.2001(19) 0.4044(17) 0.095(9) Uiso 0.474(7) 1 d PD A 2
H22 H 0.1898 0.1727 0.3690 0.114 Uiso 0.474(7) 1 calc PR A 2
Cl4 Cl 0.0392(8) 0.0561(8) 0.4702(7) 0.097(3) Uani 0.474(7) 1 d PD . 2
Cl5 Cl 0.072(2) 0.2741(16) 0.5075(11) 0.208(10) Uani 0.474(7) 1 d PD A 2
Cl6 Cl -0.011(2) 0.3230(14) 0.2966(13) 0.157(7) Uani 0.474(7) 1 d PD A 2

loop_
_atom_site_aniso_label
_atom_site_aniso_U_11
_atom_site_aniso_U_22
_atom_site_aniso_U_33
_atom_site_aniso_U_23
_atom_site_aniso_U_13
_atom_site_aniso_U_12
Mo1 0.0496(6) 0.0521(6) 0.0396(5) -0.0150(4) 0.0001(4) -0.0223(4)
N1 0.050(4) 0.055(5) 0.026(4) -0.017(4) 0.000(3) -0.016(4)
N2 0.066(5) 0.061(5) 0.031(4) -0.009(4) -0.005(4) -0.037(4)
N3 0.055(5) 0.063(5) 0.027(4) -0.019(4) -0.001(3) -0.026(4)
N4 0.058(5) 0.073(6) 0.036(4) -0.029(4) 0.007(4) -0.016(4)
O1 0.073(4) 0.049(4) 0.040(4) -0.010(3) -0.005(3) -0.025(3)
O2 0.050(4) 0.063(4) 0.053(4) -0.018(3) -0.006(3) -0.027(3)
O3 0.055(4) 0.071(5) 0.068(5) -0.029(4) 0.008(3) -0.031(4)
S1 0.0701(17) 0.0585(16) 0.0432(14) -0.0039(12) -0.0151(12) -0.0342(13)
S2 0.0765(18) 0.0688(19) 0.0459(15) 0.0035(13) -0.0111(13) -0.0427(15)
C1 0.083(7) 0.047(6) 0.014(4) -0.007(4) 0.007(4) -0.022(5)
C2 0.084(7) 0.052(6) 0.048(6) -0.016(5) 0.016(5) -0.029(6)
C3 0.131(11) 0.071(8) 0.023(5) -0.004(5) -0.013(6) -0.018(8)
C4 0.135(11) 0.087(9) 0.028(6) -0.017(6) -0.011(6) -0.037(8)
C5 0.095(8) 0.066(7) 0.031(5) -0.010(5) -0.014(5) -0.025(6)
C6 0.068(6) 0.049(6) 0.027(5) -0.013(4) 0.000(4) -0.015(5)
C7 0.049(5) 0.054(6) 0.046(6) -0.024(5) 0.003(4) -0.024(4)
C8 0.061(6) 0.050(5) 0.032(5) -0.008(4) 0.002(4) -0.026(5)
C9 0.083(8) 0.070(8) 0.074(8) -0.014(6) -0.011(6) -0.045(6)
C10 0.087(8) 0.068(7) 0.063(7) -0.001(6) -0.009(7) -0.059(7)
C11 0.075(9) 0.088(9) 0.084(9) -0.014(8) -0.006(7) -0.047(7)
C12 0.082(10) 0.116(12) 0.106(12) -0.013(9) -0.014(9) -0.054(9)
C13 0.090(11) 0.101(12) 0.137(15) 0.021(11) -0.045(12) -0.058(9)
C14 0.141(17) 0.123(14) 0.103(13) 0.031(12) -0.069(13) -0.080(13)
C15 0.109(11) 0.130(12) 0.071(9) -0.019(8) -0.031(8) -0.066(10)
C16 0.059(6) 0.089(8) 0.039(5) -0.032(6) -0.010(5) -0.020(6)
C17 0.057(6) 0.072(7) 0.043(6) -0.026(5) 0.000(5) -0.009(5)
C18 0.053(6) 0.054(6) 0.031(5) -0.017(4) 0.005(4) -0.020(5)
C19 0.071(7) 0.065(6) 0.036(5) -0.024(5) 0.006(5) -0.036(5)
C20 0.059(6) 0.075(7) 0.035(5) -0.014(5) -0.003(5) -0.030(5)
Cl1 0.153(12) 0.144(12) 0.160(13) -0.078(11) -0.012(10) -0.059(10)
Cl2 0.096(5) 0.119(6) 0.111(6) -0.056(5) 0.015(4) -0.024(5)
Cl3 0.132(6) 0.091(5) 0.079(5) -0.011(4) 0.009(4) -0.028(5)
Cl4 0.103(6) 0.103(6) 0.090(6) -0.026(5) -0.023(4) -0.039(4)
Cl5 0.34(3) 0.24(2) 0.163(12) -0.126(14) 0.057(15) -0.22(2)
Cl6 0.139(12) 0.136(12) 0.143(11) 0.028(9) -0.028(8) -0.064(10)

loop_
_atom_type_symbol
_atom_type_description
_atom_type_scat_dispersion_real
_atom_type_scat_dispersion_imag
_atom_type_scat_source
C C 0.0033 0.0016 'International Tables Vol C Tables 4.2.6.8 and 6.1.1.4'
H H 0.0000 0.0000 'International Tables Vol C Tables 4.2.6.8 and 6.1.1.4'
N N 0.0061 0.0033 'International Tables Vol C Tables 4.2.6.8 and 6.1.1.4'
O O 0.0106 0.0060 'International Tables Vol C Tables 4.2.6.8 and 6.1.1.4'
S S 0.1246 0.1234 'International Tables Vol C Tables 4.2.6.8 and 6.1.1.4'
Mo Mo -1.6832 0.6857 'International Tables Vol C Tables 4.2.6.8 and 6.1.1.4'
Cl Cl 0.1484 0.1585 'International Tables Vol C Tables 4.2.6.8 and 6.1.1.4'

loop_
_geom_angle_atom_site_label_1
_geom_angle_atom_site_label_2
_geom_angle_atom_site_label_3
_geom_angle
_geom_angle_site_symmetry_1
O3 Mo1 O2 105.5(3) .
O3 Mo1 O1 99.5(3) .
O2 Mo1 O1 106.0(3) .
O3 Mo1 N1 90.9(3) .
O2 Mo1 N1 160.2(3) .
O1 Mo1 N1 81.7(3) .
O3 Mo1 S1 99.5(3) .
O2 Mo1 S1 90.3(3) .
O1 Mo1 S1 150.6(2) .
N1 Mo1 S1 75.8(2) .
O3 Mo1 N3 172.0(3) .
O2 Mo1 N3 82.4(3) .
O1 Mo1 N3 76.8(3) .
N1 Mo1 N3 81.7(3) .
S1 Mo1 N3 81.4(2) .
C7 N1 N2 111.4(7) .
C7 N1 Mo1 124.6(7) .
N2 N1 Mo1 123.1(5) .
C8 N2 N1 112.1(7) .
C16 N3 C20 115.5(8) .
C16 N3 Mo1 126.6(5) .
C20 N3 Mo1 117.9(6) .
N4 N4 C18 112.1(9) 2_755
C1 O1 Mo1 135.1(6) .
C8 S1 Mo1 100.3(3) .
C8 S2 C9 103.8(5) .
O1 C1 C6 122.2(8) .
O1 C1 C2 118.5(9) .
C6 C1 C2 119.3(9) .
C3 C2 C1 119.2(11) .
C3 C2 H2 120.4 .
C1 C2 H2 120.4 .
C2 C3 C4 122.0(11) .
C2 C3 H3 119.0 .
C4 C3 H3 119.0 .
C5 C4 C3 118.7(11) .
C5 C4 H4 120.6 .
C3 C4 H4 120.6 .
C4 C5 C6 122.4(11) .
C4 C5 H5 118.8 .
C6 C5 H5 118.8 .
C1 C6 C5 118.3(9) .
C1 C6 C7 124.1(8) .
C5 C6 C7 117.4(9) .
N1 C7 C6 124.4(9) .
N1 C7 H7 117.8 .
C6 C7 H7 117.8 .
N2 C8 S1 128.3(8) .
N2 C8 S2 120.6(7) .
S1 C8 S2 111.1(5) .
C10 C9 S2 115.4(9) .
C10 C9 H9A 108.4 .
S2 C9 H9A 108.4 .
C10 C9 H9B 108.4 .
S2 C9 H9B 108.4 .
H9A C9 H9B 107.5 .
C15 C10 C11 117.7(13) .
C15 C10 C9 120.0(13) .
C11 C10 C9 122.2(11) .
C10 C11 C12 120.4(14) .
C10 C11 H11 119.8 .
C12 C11 H11 119.8 .
C13 C12 C11 121.0(17) .
C13 C12 H12 119.5 .
C11 C12 H12 119.5 .
C12 C13 C14 120.6(17) .
C12 C13 H13 119.7 .
C14 C13 H13 119.7 .
C15 C14 C13 118.4(15) .
C15 C14 H14 120.8 .
C13 C14 H14 120.8 .
C10 C15 C14 121.9(15) .
C10 C15 H15 119.1 .
C14 C15 H15 119.1 .
N3 C16 C17 124.8(8) .
N3 C16 H16 117.6 .
C17 C16 H16 117.6 .
C16 C17 C18 120.0(9) .
C16 C17 H17 120.0 .
C18 C17 H17 120.0 .
C19 C18 C17 117.2(8) .
C19 C18 N4 125.8(8) .
C17 C18 N4 117.0(8) .
C20 C19 C18 119.9(8) .
C20 C19 H19 120.0 .
C18 C19 H19 120.0 .
C19 C20 N3 122.5(9) .
C19 C20 H20 118.7 .
N3 C20 H20 118.7 .
Cl3 C21 Cl1 114.2(12) .
Cl3 C21 Cl2 109.7(11) .
Cl1 C21 Cl2 112.1(11) .
Cl3 C21 H21 106.8 .
Cl1 C21 H21 106.8 .
Cl2 C21 H21 106.8 .
Cl5 C22 Cl4 109.3(12) .
Cl5 C22 Cl6 108.2(13) .
Cl4 C22 Cl6 107.4(12) .
Cl5 C22 H22 110.6 .
Cl4 C22 H22 110.6 .
Cl6 C22 H22 110.6 .
Cl4 Cl4 C22 169.4(11) 2_556

loop_
_geom_bond_atom_site_label_1
_geom_bond_atom_site_label_2
_geom_bond_distance
_geom_bond_site_symmetry_2
Mo1 O3 1.670(7) .
Mo1 O2 1.692(6) .
Mo1 O1 1.920(6) .
Mo1 N1 2.259(8) .
Mo1 S1 2.416(4) .
Mo1 N3 2.435(8) .
N1 C7 1.289(11) .
N1 N2 1.398(10) .
N2 C8 1.289(11) .
N3 C16 1.318(11) .
N3 C20 1.366(11) .
N4 N4 1.259(14) 2_755
N4 C18 1.417(11) .
O1 C1 1.324(10) .
S1 C8 1.709(10) .
S2 C8 1.747(10) .
S2 C9 1.813(11) .
C1 C6 1.377(14) .
C1 C2 1.399(13) .
C2 C3 1.363(15) .
C2 H2 0.9300 .
C3 C4 1.384(18) .
C3 H3 0.9300 .
C4 C5 1.310(16) .
C4 H4 0.9300 .
C5 C6 1.423(13) .
C5 H5 0.9300 .
C6 C7 1.453(13) .
C7 H7 0.9300 .
C9 C10 1.508(16) .
C9 H9A 0.9700 .
C9 H9B 0.9700 .
C10 C15 1.353(16) .
C10 C11 1.357(16) .
C11 C12 1.376(17) .
C11 H11 0.9300 .
C12 C13 1.301(19) .
C12 H12 0.9300 .
C13 C14 1.37(2) .
C13 H13 0.9300 .
C14 C15 1.37(2) .
C14 H14 0.9300 .
C15 H15 0.9300 .
C16 C17 1.338(13) .
C16 H16 0.9300 .
C17 C18 1.368(12) .
C17 H17 0.9300 .
C18 C19 1.367(13) .
C19 C20 1.360(13) .
C19 H19 0.9300 .
C20 H20 0.9300 .
C21 Cl3 1.715(16) .
C21 Cl1 1.717(17) .
C21 Cl2 1.723(16) .
C21 H21 0.9800 .
C22 Cl5 1.718(18) .
C22 Cl4 1.728(18) .
C22 Cl6 1.751(18) .
C22 H22 0.9800 .
Cl4 Cl4 1.599(15) 2_556
